data_7715885
loop_
_publ_author_name
'Dai, Ru-Dan'
'Xie, Zhen-Lang'
'Liu, Cheng'
'Xin, Dong'
'Zhou, Zhao-Hui'

_publ_section_title
;
 Crown ether-like octanuclear molybdenum(V) clusters for cation binding
 and gas adsorption.
;
_journal_issue 21
_journal_name_full 'Dalton transactions (Cambridge, England : 2003)'
_journal_page_first 8980
_journal_page_last 8987
_journal_paper_doi 10.1039/d4dt00825a
_journal_volume 53
_journal_year 2024
_chemical_formula_moiety 'C24 H32 Mo16 N24 Na2 O49'
_chemical_formula_sum 'C24 H29 Mo16 N23 Na2 O49'
_chemical_formula_weight 3004.72
_space_group_crystal_system tetragonal
_space_group_IT_number 114
_space_group_name_Hall 'P -4 2n'
_space_group_name_H-M_alt 'P -4 21 c'
_atom_sites_solution_hydrogens geom
_atom_sites_solution_primary dual
_audit_creation_date 2023-07-24
_audit_creation_method
;
Olex2 1.3
(compiled 2020.11.12 svn.r5f609507 for OlexSys, GUI svn.r6408)
;
_audit_update_record
;
2024-03-17 deposited with the CCDC.	2024-04-29 downloaded from the CCDC.
;
_cell_angle_alpha 90
_cell_angle_beta 90
_cell_angle_gamma 90
_cell_formula_units_Z 8
_cell_length_a 32.8779(2)
_cell_length_b 32.8779(2)
_cell_length_c 20.6940(2)
_cell_measurement_reflns_used 18498
_cell_measurement_temperature 100.01(10)
_cell_measurement_theta_max 68.9900
_cell_measurement_theta_min 3.4130
_cell_volume 22369.3(3)
_computing_cell_refinement 'CrysAlisPro 1.171.41.123a (Rigaku OD, 2022)'
_computing_data_collection 'CrysAlisPro 1.171.41.123a (Rigaku OD, 2022)'
_computing_data_reduction 'CrysAlisPro 1.171.41.123a (Rigaku OD, 2022)'
_computing_molecular_graphics 'Olex2 1.3 (Dolomanov et al., 2009)'
_computing_publication_material 'Olex2 1.3 (Dolomanov et al., 2009)'
_computing_structure_refinement 'SHELXL 2018/3 (Sheldrick, 2015)'
_computing_structure_solution 'SHELXT 2018/2 (Sheldrick, 2018)'
_diffrn_ambient_environment N~2~
_diffrn_ambient_temperature 100.01(10)
_diffrn_detector 'CCD plate'
_diffrn_detector_area_resol_mean 10.4741
_diffrn_detector_type Atlas
_diffrn_measured_fraction_theta_full 0.999
_diffrn_measured_fraction_theta_max 0.999
_diffrn_measurement_details
;
List of Runs (angles in degrees, time in seconds):

  # Type    Start    End  Width  t~exp~   \w     \q     \k     \f   Frames
#--------------------------------------------------------------------------
  1  \w    -38.00  28.00   1.00    5.00    --  -40.50  37.00 -60.00   66
  2  \w     37.00  92.00   1.00    5.00    --   43.29-125.00 150.00   55
  3  \w    110.00 144.00   1.00   11.00    --   95.91  77.00-150.00   34
  4  \w    116.00 164.00   1.00   11.00    --   95.91 125.00 -60.00   48
  5  \w    103.00 148.00   1.00   11.00    --   95.91  77.00 -60.00   45
  6  \w     16.00 102.00   1.00   11.00    --   95.91 -94.00  30.00   86
;
_diffrn_measurement_device 'four-circle diffractometer'
_diffrn_measurement_device_type 'SuperNova, Dual, Cu at home/near, Atlas'
_diffrn_measurement_method '\w scans'
_diffrn_orient_matrix_type 'CrysAlisPro convention (1999,Acta A55,543-557)'
_diffrn_orient_matrix_UB_11 0.0317449000
_diffrn_orient_matrix_UB_12 -0.0297423000
_diffrn_orient_matrix_UB_13 0.0277007000
_diffrn_orient_matrix_UB_21 -0.0022240000
_diffrn_orient_matrix_UB_22 0.0218770000
_diffrn_orient_matrix_UB_23 0.0657021000
_diffrn_orient_matrix_UB_31 -0.0343949000
_diffrn_orient_matrix_UB_32 -0.0288824000
_diffrn_orient_matrix_UB_33 0.0212818000
_diffrn_radiation_monochromator mirror
_diffrn_radiation_probe x-ray
_diffrn_radiation_type 'Cu K\a'
_diffrn_radiation_wavelength 1.54184
_diffrn_reflns_av_R_equivalents 0.0526
_diffrn_reflns_av_unetI/netI 0.0601
_diffrn_reflns_Laue_measured_fraction_full 0.999
_diffrn_reflns_Laue_measured_fraction_max 0.999
_diffrn_reflns_limit_h_max 26
_diffrn_reflns_limit_h_min -38
_diffrn_reflns_limit_k_max 38
_diffrn_reflns_limit_k_min -35
_diffrn_reflns_limit_l_max 24
_diffrn_reflns_limit_l_min -17
_diffrn_reflns_number 46232
_diffrn_reflns_point_group_measured_fraction_full 0.981
_diffrn_reflns_point_group_measured_fraction_max 0.981
_diffrn_reflns_theta_full 63.995
_diffrn_reflns_theta_max 63.995
_diffrn_reflns_theta_min 2.523
_diffrn_source 'micro-focus sealed X-ray tube'
_diffrn_source_type 'SuperNova (Cu) X-ray Source'
_exptl_absorpt_coefficient_mu 14.911
_exptl_absorpt_correction_T_max 1.00000
_exptl_absorpt_correction_T_min 0.16079
_exptl_absorpt_correction_type multi-scan
_exptl_absorpt_process_details
;
CrysAlisPro 1.171.41.123a (Rigaku Oxford Diffraction, 2022)
Empirical absorption correction using spherical harmonics,
implemented in SCALE3 ABSPACK scaling algorithm.
;
_exptl_crystal_density_diffrn 1.784
_exptl_crystal_F_000 11360
_refine_diff_density_max 1.792
_refine_diff_density_min -0.983
_refine_diff_density_rms 0.184
_refine_ls_abs_structure_details
;
 Refined as an inversion twin.
;
_refine_ls_abs_structure_Flack 0.451(17)
_refine_ls_extinction_method none
_refine_ls_goodness_of_fit_ref 1.056
_refine_ls_hydrogen_treatment constr
_refine_ls_matrix_type full
_refine_ls_number_parameters 1065
_refine_ls_number_reflns 18230
_refine_ls_number_restraints 114
_refine_ls_restrained_S_all 1.057
_refine_ls_R_factor_all 0.0594
_refine_ls_R_factor_gt 0.0506
_refine_ls_shift/su_max 0.001
_refine_ls_shift/su_mean 0.000
_refine_ls_structure_factor_coef Fsqd
_refine_ls_weighting_details 'w=1/[\s^2^(Fo^2^)+(0.0835P)^2^] where P=(Fo^2^+2Fc^2^)/3'
_refine_ls_weighting_scheme calc
_refine_ls_wR_factor_gt 0.1302
_refine_ls_wR_factor_ref 0.1356
_reflns_Friedel_coverage 0.835
_reflns_Friedel_fraction_full 0.960
_reflns_Friedel_fraction_max 0.960
_reflns_number_gt 16038
_reflns_number_total 18230
_reflns_threshold_expression 'I > 2\s(I)'
_cod_data_source_file d4dt00825a2.cif
_cod_data_source_block exp_17703_auto
_cod_depositor_comments 'Adding full bibliography for 7715883--7715885.cif.'
_cod_database_code 7715885
_shelx_shelxl_version_number 2018/3
_shelx_space_group_comment
;
The symmetry employed for this shelxl refinement is uniquely defined
by the following loop, which should always be used as a source of
symmetry information in preference to the above space-group names.
They are only intended as comments.
;
_reflns_odcompleteness_completeness 99.67
_reflns_odcompleteness_iscentric 1
_reflns_odcompleteness_theta 66.97
_olex2_refinement_description
;
1. Twinned data refinement
 Scales: 0.549(17)
 0.451(17)
2. Fixed Uiso
 At 1.2 times of:
  All C(H) groups, All N(H,H) groups
3. Uiso/Uaniso restraints and constraints
Na1 \\sim H03V: within 2A with sigma of 0.01 and sigma for terminal atoms of
0.02 within 2A
Na21 \\sim Na1: within 2A with sigma of 0.01 and sigma for terminal atoms of
0.02 within 2A
O00V \\sim O015 \\sim O016 \\sim O00S \\sim O00J \\sim Na3: within 2A with
sigma of 0.01 and sigma for terminal atoms of 0.02 within 2A
C02Z: within 2A with sigma of 0.01 and sigma for terminal atoms of 0.02 within
2A
Uanis(C03Z) \\sim Ueq, Uanis(C03V) \\sim Ueq: with sigma of 0.01 and sigma for
terminal atoms of 0.02
Uanis(O00V) \\sim Ueq: with sigma of 0.001 and sigma for terminal atoms of 0.002
Uanis(N1) \\sim Ueq, Uanis(C02G) \\sim Ueq: with sigma of 0.01 and sigma for
terminal atoms of 0.02
Uanis(N01O) \\sim Ueq: with sigma of 0.01 and sigma for terminal atoms of 0.02
Uanis(N17) \\sim Ueq: with sigma of 0.01 and sigma for terminal atoms of 0.02
Uanis(Na21) \\sim Ueq, Uanis(Na1) \\sim Ueq: with sigma of 0.01 and sigma for
terminal atoms of 0.02
Uanis(C02A) \\sim Ueq, Uanis(C03J) \\sim Ueq: with sigma of 0.01 and sigma for
terminal atoms of 0.02
Uanis(N01H) \\sim Ueq, Uanis(N029) \\sim Ueq: with sigma of 0.01 and sigma for
terminal atoms of 0.02
Uanis(O00U) \\sim Ueq, Uanis(C03L) \\sim Ueq: with sigma of 0.01 and sigma for
terminal atoms of 0.02
Uanis(N11) \\sim Ueq: with sigma of 0.01 and sigma for terminal atoms of 0.02
Uanis(N02H) \\sim Ueq: with sigma of 0.01 and sigma for terminal atoms of 0.02
Uanis(C02A) \\sim Ueq: with sigma of 0.01 and sigma for terminal atoms of 0.02
Uanis(N01I) \\sim Ueq: with sigma of 0.001 and sigma for terminal atoms of 0.002
4. Others
 Sof(H03I)=Sof(N1)=Sof(H1A)=Sof(H1B)=Sof(Na1)=1-FVAR(1)
 Sof(H02T)=Sof(N17)=Sof(H17A)=Sof(H17B)=Sof(Na21)=FVAR(1)
 Fixed Sof: H02I(0.5) H03G(0.5) N11(0.5) H11A(0.5) H11B(0.5) N13(0.5)
 H13A(0.5) H13B(0.5)
5.a Aromatic/amide H refined with riding coordinates:
 C027(H027), C02A(H02A), C02B(H02B), C02F(H02F), C02I(H02I), C02T(H02T),
 C02Z(H02Z), C032(H032), C034(H034), C035(H035), C039(H039), C03D(H03G),
 C03E(H03H), C03F(H03I), C03G(H03J), C03L(H03L), C03M(H03M), C03V(H03V)
5.b X=CH2 refined with riding coordinates:
 N01Z(H01A,H01B), N02H(H02C,H02D), N02L(H02E,H02G), N031(H03A,H03B), N036(H03C,
 H03D), N03C(H03E,H03F), N1(H1A,H1B), N17(H17A,H17B), N11(H11A,H11B), N13(H13A,
 H13B)
;
_smtbx_masks_void_probe_radius 1.2
_smtbx_masks_void_truncation_radius 1.2
_olex2_submission_special_instructions 'No special instructions were received'
_oxdiff_exptl_absorpt_empirical_details
;
Empirical correction (ABSPACK) includes:
- Absorption correction using spherical harmonics
- Frame scaling
;
_oxdiff_exptl_absorpt_empirical_full_max 4.463
_oxdiff_exptl_absorpt_empirical_full_min 0.720

loop_
_space_group_symop_operation_xyz
'x, y, z'
'-x, -y, z'
'y, -x, -z'
'-y, x, -z'
'-x+1/2, y+1/2, -z+1/2'
'x+1/2, -y+1/2, -z+1/2'
'-y+1/2, -x+1/2, z+1/2'
'y+1/2, x+1/2, z+1/2'

loop_
_atom_site_label
_atom_site_type_symbol
_atom_site_fract_x
_atom_site_fract_y
_atom_site_fract_z
_atom_site_U_iso_or_equiv
_atom_site_adp_type
_atom_site_occupancy
_atom_site_site_symmetry_order
_atom_site_calc_flag
_atom_site_refinement_flags_posn
_atom_site_refinement_flags_adp
_atom_site_refinement_flags_occupancy
_atom_site_disorder_assembly
_atom_site_disorder_group
Mo01 Mo 0.46149(3) 0.71648(4) 0.16426(6) 0.0188(3) Uani 1 1 d . . . . .
Mo02 Mo 0.53700(3) 0.58609(3) 0.19128(6) 0.0174(2) Uani 1 1 d . . . . .
Mo03 Mo 0.53545(3) 0.58891(3) 0.31569(6) 0.0189(2) Uani 1 1 d . . . . .
Mo04 Mo 0.59997(3) 0.62342(4) 0.07762(6) 0.0207(3) Uani 1 1 d . . . . .
Mo05 Mo 0.66630(3) 0.66475(4) 0.07869(6) 0.0220(3) Uani 1 1 d . . . . .
Mo06 Mo 0.50937(3) 0.74313(4) 0.07539(6) 0.0218(3) Uani 1 1 d . . . . .
Mo07 Mo 0.45854(3) 0.72225(4) 0.32802(6) 0.0206(3) Uani 1 1 d . . . . .
Mo08 Mo 0.72250(3) 0.71300(4) 0.31648(6) 0.0211(3) Uani 1 1 d . . . . .
Mo09 Mo 0.59680(3) 0.79703(4) 0.07341(6) 0.0227(3) Uani 1 1 d . . . . .
Mo0A Mo 0.72560(3) 0.70800(4) 0.19240(6) 0.0217(3) Uani 1 1 d . . . . .
Mo0B Mo 0.59371(4) 0.63325(4) 0.43047(6) 0.0229(3) Uani 1 1 d . . . . .
Mo0C Mo 0.64322(4) 0.82998(4) 0.15823(6) 0.0256(3) Uani 1 1 d . . . . .
Mo0D Mo 0.50420(4) 0.75628(4) 0.41336(6) 0.0260(3) Uani 1 1 d . . . . .
Mo0E Mo 0.65833(4) 0.67678(4) 0.43031(6) 0.0251(3) Uani 1 1 d . . . . .
Mo0F Mo 0.63958(4) 0.83743(4) 0.32055(7) 0.0274(3) Uani 1 1 d . . . . .
Mo0G Mo 0.59037(4) 0.81207(4) 0.40799(6) 0.0272(3) Uani 1 1 d . . . . .
O00H O 0.6726(3) 0.8109(3) 0.2446(5) 0.026(2) Uani 1 1 d . . . . .
O00I O 0.4669(3) 0.6819(3) 0.2522(5) 0.020(2) Uani 1 1 d . . . . .
O00J O 0.6223(3) 0.7818(3) 0.3440(5) 0.021(2) Uani 1 1 d . . . . .
O00K O 0.6848(2) 0.7315(3) 0.2511(5) 0.0162(19) Uani 1 1 d . . . . .
O00L O 0.5312(3) 0.6315(2) 0.2513(5) 0.0175(19) Uani 1 1 d . . . . .
O00M O 0.5579(3) 0.5489(3) 0.2560(5) 0.020(2) Uani 1 1 d . . . . .
O00N O 0.6002(3) 0.6045(3) 0.1771(5) 0.019(2) Uani 1 1 d . . . . .
O00O O 0.6863(3) 0.7225(3) 0.1149(5) 0.022(2) Uani 1 1 d . . . . .
O00P O 0.5404(3) 0.6280(3) 0.1149(5) 0.017(2) Uani 1 1 d . . . . .
O00Q O 0.5363(3) 0.6347(3) 0.3864(5) 0.027(2) Uani 1 1 d . . . . .
O00R O 0.6110(3) 0.6787(3) 0.1109(5) 0.020(2) Uani 1 1 d . . . . .
O00S O 0.4794(3) 0.7560(3) 0.2448(5) 0.022(2) Uani 1 1 d . . . . .
O00T O 0.5189(3) 0.7048(3) 0.1474(4) 0.017(2) Uani 1 1 d . . . . .
O00U O 0.6787(3) 0.7315(3) 0.3858(5) 0.025(2) Uani 1 1 d . U . . .
O00V O 0.5417(3) 0.7880(3) 0.1321(5) 0.018(2) Uani 1 1 d . U . . .
O00W O 0.6832(3) 0.6579(3) 0.1783(5) 0.029(2) Uani 1 1 d . . . . .
O00X O 0.5715(3) 0.7385(3) 0.0543(5) 0.025(2) Uani 1 1 d . . . . .
O00Y O 0.6268(3) 0.7736(3) 0.1462(5) 0.023(2) Uani 1 1 d . . . . .
O00Z O 0.5157(3) 0.7134(3) 0.3515(5) 0.026(2) Uani 1 1 d . . . . .
O010 O 0.6507(3) 0.6182(4) 0.4431(5) 0.030(3) Uani 1 1 d . . . . .
O011 O 0.5981(3) 0.6087(4) 0.3315(6) 0.034(3) Uani 1 1 d . . . . .
O012 O 0.4586(3) 0.7646(3) 0.1102(5) 0.021(2) Uani 1 1 d . . . . .
O013 O 0.7522(3) 0.6771(3) 0.2611(5) 0.027(2) Uani 1 1 d . . . . .
O014 O 0.6053(3) 0.6877(3) 0.3920(5) 0.029(3) Uani 1 1 d . . . . .
O015 O 0.5993(3) 0.8328(3) 0.2372(5) 0.028(2) Uani 1 1 d . . . . .
O016 O 0.5376(3) 0.7971(3) 0.3480(5) 0.027(2) Uani 1 1 d . . . . .
O017 O 0.6811(3) 0.6630(3) 0.3331(5) 0.026(2) Uani 1 1 d . . . . .
O018 O 0.5667(3) 0.7546(4) 0.4398(6) 0.034(3) Uani 1 1 d . . . . .
O019 O 0.4321(3) 0.6900(4) 0.3762(5) 0.032(3) Uani 1 1 d . . . . .
O01A O 0.6012(3) 0.8524(3) 0.1026(5) 0.026(2) Uani 1 1 d . . . . .
N01C N 0.7303(4) 0.6512(4) 0.0740(7) 0.032(3) Uani 1 1 d . . . . .
O01E O 0.5947(4) 0.8647(3) 0.3621(6) 0.033(3) Uani 1 1 d . . . . .
O01F O 0.4537(3) 0.7753(4) 0.3713(6) 0.034(3) Uani 1 1 d . . . . .
O01G O 0.4873(3) 0.5735(4) 0.3286(5) 0.030(3) Uani 1 1 d . . . . .
N01H N 0.6514(5) 0.8938(4) 0.2652(7) 0.039(4) Uani 1 1 d . U . . .
N01I N 0.4033(4) 0.7394(4) 0.2750(6) 0.026(3) Uani 1 1 d . U . . .
O01J O 0.6567(4) 0.6063(4) 0.0727(6) 0.036(3) Uani 1 1 d . . . . .
O01K O 0.7527(3) 0.7530(3) 0.3285(5) 0.026(2) Uani 1 1 d . . . . .
N01L N 0.5563(4) 0.5500(4) 0.3960(6) 0.020(3) Uani 1 1 d . . . . .
O01M O 0.4879(3) 0.5710(3) 0.1785(5) 0.029(2) Uani 1 1 d . . . . .
O01N O 0.6817(3) 0.8473(4) 0.3681(6) 0.036(3) Uani 1 1 d . . . . .
N01O N 0.7561(4) 0.6696(4) 0.1215(6) 0.031(3) Uani 1 1 d . U . . .
N01P N 0.5819(4) 0.5690(4) 0.4403(7) 0.029(3) Uani 1 1 d . . . . .
O01Q O 0.5846(4) 0.6325(4) -0.0007(6) 0.044(3) Uani 1 1 d . . . . .
O01R O 0.6669(3) 0.6798(5) 0.0006(6) 0.045(3) Uani 1 1 d . . . . .
N01T N 0.5404(4) 0.8389(4) 0.4594(6) 0.026(3) Uani 1 1 d . . . . .
N01U N 0.5117(4) 0.7954(5) 0.0116(6) 0.030(3) Uani 1 1 d . . . . .
N01V N 0.4038(4) 0.7331(4) 0.2077(6) 0.022(3) Uani 1 1 d . . . . .
O01W O 0.6300(3) 0.7939(4) 0.0104(5) 0.034(3) Uani 1 1 d . . . . .
O01X O 0.5779(4) 0.6423(4) 0.5039(6) 0.047(4) Uani 1 1 d . . . . .
N01Y N 0.5852(4) 0.5598(4) 0.0701(7) 0.028(3) Uani 1 1 d . . . . .
N01Z N 0.6163(5) 0.5388(4) -0.0266(7) 0.039(4) Uani 1 1 d . . . . .
H01A H 0.626528 0.563207 -0.032897 0.046 Uiso 1 1 calc R U . . .
H01B H 0.621140 0.519244 -0.054649 0.046 Uiso 1 1 calc R U . . .
O020 O 0.6212(4) 0.8163(5) 0.4734(6) 0.046(3) Uani 1 1 d . . . . .
O021 O 0.6873(4) 0.8354(4) 0.1156(6) 0.044(3) Uani 1 1 d . . . . .
O022 O 0.7579(3) 0.7462(4) 0.1771(6) 0.038(3) Uani 1 1 d . . . . .
N023 N 0.5594(4) 0.5452(4) 0.1173(6) 0.020(3) Uani 1 1 d . . . . .
N024 N 0.7490(4) 0.6820(5) 0.3996(8) 0.039(4) Uani 1 1 d . . . . .
N025 N 0.5481(4) 0.8176(4) 0.0110(6) 0.029(3) Uani 1 1 d . . . . .
O026 O 0.4357(4) 0.6805(4) 0.1209(6) 0.035(3) Uani 1 1 d . . . . .
C027 C 0.5732(6) 0.5038(6) 0.4678(10) 0.044(5) Uani 1 1 d . . . . .
H027 H 0.572494 0.479128 0.491652 0.053 Uiso 1 1 calc R U . . .
O028 O 0.4953(4) 0.7130(4) 0.0141(5) 0.038(3) Uani 1 1 d . . . . .
N029 N 0.6522(4) 0.8897(4) 0.2009(7) 0.032(3) Uani 1 1 d . U . . .
C02A C 0.5510(5) 0.5049(5) 0.0990(8) 0.026(3) Uani 1 1 d . U . . .
H02A H 0.534499 0.486194 0.122233 0.031 Uiso 1 1 calc R U . . .
C02B C 0.5550(5) 0.5127(5) 0.4093(9) 0.031(4) Uani 1 1 d . . . . .
H02B H 0.542841 0.492819 0.382156 0.037 Uiso 1 1 calc R U . . .
O02C O 0.4881(3) 0.7315(4) 0.4824(6) 0.044(3) Uani 1 1 d . . . . .
O02D O 0.6547(4) 0.6992(5) 0.5021(7) 0.058(4) Uani 1 1 d . . . . .
C02F C 0.5708(5) 0.4970(5) 0.0415(9) 0.032(4) Uani 1 1 d . . . . .
H02F H 0.569461 0.472671 0.016768 0.039 Uiso 1 1 calc R U . . .
C02G C 0.5930(5) 0.5406(5) 0.4833(8) 0.031(4) Uani 1 1 d . U . . .
N02H N 0.6148(5) 0.5498(5) 0.5365(8) 0.045(4) Uani 1 1 d . U . . .
H02C H 0.622149 0.575063 0.543916 0.054 Uiso 1 1 calc R U . . .
H02D H 0.621663 0.530433 0.563830 0.054 Uiso 1 1 calc R U . . .
C02I C 0.3665(5) 0.7385(5) 0.1919(10) 0.039(4) Uani 1 1 d . . . . .
H02I H 0.357208 0.736860 0.148478 0.046 Uiso 0.5 1 calc R U P A 1
N02J N 0.7231(5) 0.6653(5) 0.4446(8) 0.044(4) Uani 1 1 d . . . . .
C02K C 0.5928(5) 0.5311(4) 0.0275(7) 0.023(3) Uani 1 1 d . . . . .
N02L N 0.5779(5) 0.8751(5) -0.0407(7) 0.045(4) Uani 1 1 d . . . . .
H02E H 0.601127 0.870649 -0.020808 0.054 Uiso 1 1 calc R U . . .
H02G H 0.575488 0.895720 -0.067490 0.054 Uiso 1 1 calc R U . . .
N02M N 0.5040(4) 0.8157(5) 0.4621(8) 0.040(4) Uani 1 1 d . . . . .
C02T C 0.7859(5) 0.6770(5) 0.4241(10) 0.042(4) Uani 1 1 d . . . . .
H02T H 0.810372 0.686607 0.405051 0.050 Uiso 0.465(19) 1 calc R U P B 1
C02X C 0.5449(5) 0.8493(5) -0.0298(8) 0.029(4) Uani 1 1 d . . . . .
C02Y C 0.7532(5) 0.6288(5) 0.0377(8) 0.026(4) Uani 1 1 d . . . . .
C02Z C 0.3426(6) 0.7463(8) 0.2398(13) 0.067(7) Uani 1 1 d . . . . .
H02Z H 0.314143 0.751256 0.238023 0.080 Uiso 1 1 calc R U . . .
N031 N 0.4371(6) 0.8232(8) 0.5077(10) 0.075(7) Uani 1 1 d . . . . .
H03A H 0.430149 0.798485 0.495743 0.089 Uiso 1 1 calc R U . . .
H03B H 0.419597 0.838656 0.528462 0.089 Uiso 1 1 calc R U . . .
C032 C 0.7943(5) 0.6295(6) 0.0572(10) 0.043(5) Uani 1 1 d . . . . .
H032 H 0.816970 0.616263 0.038029 0.052 Uiso 1 1 calc R U . . .
C034 C 0.7931(5) 0.6549(5) 0.1126(9) 0.033(4) Uani 1 1 d . . . . .
H034 H 0.815741 0.660567 0.139529 0.040 Uiso 1 1 calc R U . . .
C035 C 0.5062(5) 0.8488(6) -0.0577(9) 0.043(5) Uani 1 1 d . . . . .
H035 H 0.494933 0.867152 -0.088262 0.051 Uiso 1 1 calc R U . . .
N036 N 0.7371(6) 0.6059(7) -0.0123(8) 0.062(6) Uani 1 1 d . . . . .
H03C H 0.710757 0.606405 -0.020010 0.075 Uiso 1 1 calc R U . . .
H03D H 0.753190 0.590875 -0.036481 0.075 Uiso 1 1 calc R U . . .
C039 C 0.6577(8) 0.9317(6) 0.2797(10) 0.055(6) Uani 1 1 d . . . . .
H039 H 0.657317 0.942391 0.322365 0.066 Uiso 1 1 calc R U . . .
N03C N 0.6682(6) 0.9307(5) 0.1081(8) 0.056(5) Uani 1 1 d . . . . .
H03E H 0.665020 0.909792 0.082145 0.067 Uiso 1 1 calc R U . . .
H03F H 0.674848 0.954647 0.092271 0.067 Uiso 1 1 calc R U . . .
C03D C 0.3653(6) 0.7460(7) 0.2906(14) 0.062(7) Uani 1 1 d . . . . .
H03G H 0.355780 0.750047 0.333493 0.074 Uiso 0.5 1 calc R U P C 2
C03E C 0.4873(5) 0.8132(7) -0.0283(11) 0.050(5) Uani 1 1 d . . . . .
H03H H 0.460472 0.804188 -0.037409 0.060 Uiso 1 1 calc R U . . .
C03F C 0.7447(8) 0.6502(8) 0.4917(12) 0.070(8) Uani 1 1 d . . . . .
H03I H 0.733352 0.636838 0.528255 0.085 Uiso 0.535(19) 1 calc R U P B 2
C03G C 0.6650(7) 0.9541(7) 0.2250(10) 0.055(6) Uani 1 1 d . . . . .
H03J H 0.670457 0.982396 0.221565 0.066 Uiso 1 1 calc R U . . .
C03J C 0.6624(6) 0.9259(5) 0.1763(11) 0.047(5) Uani 1 1 d . U . . .
C03L C 0.4913(7) 0.8756(7) 0.5076(11) 0.058(6) Uani 1 1 d . U . . .
H03L H 0.476717 0.897134 0.527548 0.070 Uiso 1 1 calc R U . . .
C03M C 0.5329(7) 0.8755(6) 0.4861(12) 0.064(8) Uani 1 1 d . . . . .
H03M H 0.551738 0.897255 0.490153 0.077 Uiso 1 1 calc R U . . .
C03V C 0.7833(6) 0.6554(6) 0.4828(10) 0.043(5) Uani 1 1 d . U . . .
H03V H 0.804989 0.646631 0.509783 0.051 Uiso 1 1 calc R U . . .
C03Z C 0.4778(5) 0.8386(6) 0.4930(10) 0.043(5) Uani 1 1 d . U . . .
N1 N 0.8180(12) 0.6881(11) 0.3895(18) 0.068(11) Uani 0.535(19) 1 d . U P B 2
H1A H 0.814607 0.698528 0.350728 0.081 Uiso 0.535(19) 1 calc R U P B 2
H1B H 0.842614 0.684926 0.405299 0.081 Uiso 0.535(19) 1 calc R U P B 2
N17 N 0.7316(15) 0.6251(14) 0.531(2) 0.072(13) Uani 0.465(19) 1 d . U P B 1
H17A H 0.748674 0.610236 0.553360 0.086 Uiso 0.465(19) 1 calc R U P B 1
H17B H 0.705232 0.622116 0.535889 0.086 Uiso 0.465(19) 1 calc R U P B 1
Na3 Na 0.5566(3) 0.7724(4) 0.2433(6) 0.090(3) Uani 1 1 d . . . . .
Na1 Na 0.6283(4) 0.6546(5) 0.2532(8) 0.048(4) Uani 0.535(19) 1 d . U P B 2
O2 O 0.5786(6) 0.7078(5) 0.2587(11) 0.091(6) Uani 1 1 d . . . . .
N11 N 0.3524(11) 0.7510(13) 0.3515(16) 0.057(9) Uani 0.5 1 d . U P D 1
H11A H 0.326413 0.754958 0.359352 0.068 Uiso 0.5 1 calc R U P D 1
H11B H 0.369957 0.750423 0.383581 0.068 Uiso 0.5 1 calc R U P D 1
N13 N 0.3520(10) 0.7265(10) 0.1307(13) 0.045(9) Uani 0.5 1 d . . P E 2
H13A H 0.368695 0.715192 0.102738 0.054 Uiso 0.5 1 calc R U P E 2
H13B H 0.326357 0.730421 0.120487 0.054 Uiso 0.5 1 calc R U P E 2
Na21 Na 0.6114(7) 0.6803(8) 0.2465(12) 0.072(5) Uani 0.465(19) 1 d . U P B 1

loop_
_atom_site_aniso_label
_atom_site_aniso_U_11
_atom_site_aniso_U_22
_atom_site_aniso_U_33
_atom_site_aniso_U_23
_atom_site_aniso_U_13
_atom_site_aniso_U_12
Mo01 0.0144(5) 0.0228(6) 0.0194(6) 0.0001(5) -0.0024(5) -0.0004(4)
Mo02 0.0172(5) 0.0160(5) 0.0190(6) -0.0024(5) 0.0004(5) -0.0002(4)
Mo03 0.0179(5) 0.0189(5) 0.0199(6) 0.0038(5) 0.0005(5) -0.0029(4)
Mo04 0.0194(6) 0.0231(6) 0.0196(6) -0.0073(5) 0.0019(5) -0.0044(4)
Mo05 0.0199(6) 0.0281(6) 0.0181(6) -0.0058(5) 0.0026(5) -0.0060(5)
Mo06 0.0200(6) 0.0261(6) 0.0192(6) 0.0030(5) -0.0030(5) -0.0042(5)
Mo07 0.0159(5) 0.0263(6) 0.0195(6) -0.0017(5) 0.0017(5) -0.0006(5)
Mo08 0.0158(5) 0.0274(6) 0.0201(6) -0.0016(5) -0.0032(5) -0.0022(5)
Mo09 0.0204(6) 0.0259(6) 0.0220(6) 0.0065(5) -0.0015(5) -0.0037(5)
Mo0A 0.0138(5) 0.0305(6) 0.0208(6) -0.0063(5) 0.0008(5) -0.0037(5)
Mo0B 0.0243(6) 0.0280(6) 0.0164(6) 0.0057(5) -0.0029(5) -0.0071(5)
Mo0C 0.0234(6) 0.0242(6) 0.0293(7) 0.0054(5) -0.0015(5) -0.0063(5)
Mo0D 0.0198(6) 0.0385(7) 0.0197(6) -0.0085(6) 0.0036(5) -0.0028(5)
Mo0E 0.0258(6) 0.0304(6) 0.0193(6) 0.0040(5) -0.0061(5) -0.0086(5)
Mo0F 0.0253(6) 0.0255(6) 0.0313(7) -0.0077(6) -0.0015(6) -0.0061(5)
Mo0G 0.0224(6) 0.0337(7) 0.0256(7) -0.0119(6) -0.0010(5) -0.0034(5)
O00H 0.009(4) 0.042(6) 0.026(5) 0.010(5) -0.002(4) 0.007(4)
O00I 0.028(5) 0.010(4) 0.021(5) 0.008(4) 0.000(5) -0.002(4)
O00J 0.020(5) 0.027(5) 0.016(5) 0.005(4) -0.004(4) 0.004(4)
O00K 0.011(4) 0.027(5) 0.011(4) 0.005(4) -0.001(4) -0.003(4)
O00L 0.024(5) 0.012(4) 0.017(5) -0.007(4) 0.005(5) 0.001(4)
O00M 0.026(5) 0.010(4) 0.024(5) -0.007(4) 0.009(5) -0.001(4)
O00N 0.018(5) 0.021(5) 0.017(5) 0.001(4) -0.001(4) -0.008(4)
O00O 0.015(5) 0.033(6) 0.018(5) -0.002(5) 0.002(4) -0.009(4)
O00P 0.016(5) 0.018(5) 0.016(5) -0.006(4) -0.006(4) -0.005(4)
O00Q 0.032(6) 0.021(5) 0.029(6) -0.002(5) -0.012(5) 0.005(5)
O00R 0.016(5) 0.021(5) 0.024(6) -0.015(4) -0.002(4) -0.005(4)
O00S 0.032(5) 0.011(4) 0.023(5) -0.005(4) 0.005(5) 0.000(4)
O00T 0.025(5) 0.015(5) 0.011(5) 0.007(4) 0.001(4) -0.006(4)
O00U 0.039(6) 0.028(5) 0.007(5) 0.006(4) -0.003(4) -0.019(5)
O00V 0.018(2) 0.019(2) 0.017(2) 0.0003(14) -0.0011(14) -0.0005(13)
O00W 0.030(6) 0.026(6) 0.031(6) -0.012(5) 0.001(5) -0.003(5)
O00X 0.021(5) 0.028(6) 0.025(6) 0.007(5) -0.004(4) 0.000(4)
O00Y 0.013(5) 0.044(6) 0.013(5) -0.003(5) -0.002(4) -0.008(4)
O00Z 0.018(5) 0.030(6) 0.031(6) 0.011(5) -0.002(5) -0.006(4)
O010 0.022(5) 0.050(7) 0.017(5) 0.010(5) -0.013(5) -0.012(5)
O011 0.028(6) 0.045(7) 0.030(6) 0.001(6) -0.002(5) -0.007(5)
O012 0.019(5) 0.019(5) 0.024(5) 0.005(4) -0.003(4) 0.002(4)
O013 0.017(5) 0.039(6) 0.025(6) -0.013(5) 0.001(4) 0.007(4)
O014 0.029(6) 0.028(6) 0.030(6) 0.003(5) 0.001(5) -0.017(5)
O015 0.019(5) 0.033(6) 0.031(7) -0.001(5) -0.009(5) -0.010(4)
O016 0.019(5) 0.033(6) 0.029(6) 0.001(5) -0.004(5) 0.003(5)
O017 0.024(5) 0.033(6) 0.020(5) 0.002(5) -0.008(5) -0.001(5)
O018 0.017(5) 0.050(7) 0.036(7) 0.002(6) 0.001(5) -0.020(5)
O019 0.025(6) 0.056(8) 0.016(5) 0.001(5) -0.004(5) 0.002(5)
O01A 0.039(6) 0.011(5) 0.029(6) 0.000(4) -0.001(5) -0.002(4)
N01C 0.012(6) 0.046(8) 0.037(8) 0.003(7) 0.008(6) -0.005(5)
O01E 0.045(7) 0.016(5) 0.039(7) 0.000(5) -0.009(6) -0.004(5)
O01F 0.017(5) 0.055(8) 0.032(6) -0.009(6) 0.000(5) 0.006(5)
O01G 0.028(6) 0.040(6) 0.023(6) 0.004(5) -0.014(5) -0.011(5)
N01H 0.059(8) 0.015(6) 0.044(8) 0.004(6) 0.004(7) -0.007(6)
N01I 0.025(3) 0.027(3) 0.026(3) -0.0008(14) -0.0001(14) 0.0008(14)
O01J 0.036(6) 0.040(6) 0.031(6) -0.010(6) -0.008(6) 0.008(5)
O01K 0.028(6) 0.039(6) 0.011(5) -0.001(5) 0.002(4) -0.005(5)
N01L 0.026(7) 0.024(7) 0.012(6) 0.004(5) -0.001(5) 0.004(5)
O01M 0.024(6) 0.028(6) 0.034(6) 0.000(5) -0.001(5) 0.005(5)
O01N 0.024(6) 0.034(6) 0.050(8) -0.020(6) 0.008(5) -0.015(5)
N01O 0.029(7) 0.042(7) 0.022(6) -0.014(6) 0.011(5) -0.010(6)
N01P 0.023(7) 0.031(7) 0.034(8) 0.017(6) 0.003(6) -0.007(6)
O01Q 0.052(8) 0.044(8) 0.036(7) -0.017(6) 0.012(6) -0.034(7)
O01R 0.016(6) 0.083(10) 0.037(7) -0.012(7) -0.007(5) -0.013(6)
N01T 0.026(7) 0.029(7) 0.023(7) 0.000(6) 0.003(6) -0.019(6)
N01U 0.018(7) 0.050(9) 0.021(7) 0.008(6) -0.007(6) -0.005(6)
N01V 0.019(6) 0.024(6) 0.022(7) -0.005(5) -0.005(5) 0.008(5)
O01W 0.014(5) 0.059(8) 0.030(6) 0.015(6) -0.007(5) -0.012(5)
O01X 0.057(9) 0.042(8) 0.041(7) 0.008(6) -0.006(6) -0.033(7)
N01Y 0.027(7) 0.028(7) 0.030(7) 0.003(6) 0.001(6) 0.008(5)
N01Z 0.055(10) 0.025(7) 0.035(8) -0.008(7) 0.020(8) -0.002(7)
O020 0.031(7) 0.067(9) 0.040(8) -0.006(7) 0.008(6) -0.001(6)
O021 0.039(7) 0.051(8) 0.043(8) 0.010(6) -0.003(6) -0.003(6)
O022 0.021(6) 0.063(8) 0.031(7) -0.015(6) 0.003(5) 0.000(5)
N023 0.018(6) 0.017(6) 0.023(7) -0.013(5) -0.001(5) -0.005(5)
N024 0.022(7) 0.056(9) 0.039(9) 0.009(8) -0.016(6) 0.001(7)
N025 0.042(8) 0.030(7) 0.015(7) -0.001(6) -0.004(6) 0.014(6)
O026 0.034(6) 0.028(6) 0.043(7) -0.006(5) -0.004(6) -0.007(5)
C027 0.042(11) 0.045(11) 0.046(11) 0.036(10) 0.005(9) 0.005(9)
O028 0.038(7) 0.058(8) 0.018(6) 0.008(6) 0.002(5) -0.015(6)
N029 0.029(6) 0.035(7) 0.032(7) -0.015(6) -0.008(6) -0.014(5)
C02A 0.035(8) 0.016(6) 0.026(7) -0.012(6) -0.001(6) -0.010(6)
C02B 0.022(8) 0.032(9) 0.038(10) -0.005(8) 0.000(7) -0.003(7)
O02C 0.020(6) 0.063(9) 0.048(8) -0.014(7) -0.008(6) -0.015(6)
O02D 0.041(8) 0.094(12) 0.039(8) 0.004(8) -0.010(6) -0.035(8)
C02F 0.024(8) 0.028(9) 0.044(10) -0.018(8) -0.016(8) 0.002(7)
C02G 0.028(7) 0.042(8) 0.023(7) 0.016(7) 0.006(6) -0.007(7)
N02H 0.039(8) 0.056(10) 0.040(9) 0.017(8) -0.025(7) -0.025(7)
C02I 0.023(9) 0.034(9) 0.060(13) 0.004(9) 0.002(9) 0.004(7)
N02J 0.043(9) 0.050(9) 0.039(9) 0.011(8) -0.021(7) -0.017(8)
C02K 0.031(8) 0.021(8) 0.017(7) -0.009(6) -0.004(7) -0.002(6)
N02L 0.050(10) 0.058(10) 0.028(8) 0.025(8) -0.004(7) 0.005(8)
N02M 0.026(7) 0.052(9) 0.043(9) -0.024(8) 0.009(7) 0.000(7)
C02T 0.034(9) 0.035(9) 0.056(12) -0.009(9) -0.001(9) 0.000(8)
C02X 0.041(10) 0.018(7) 0.029(9) 0.009(7) 0.002(8) 0.008(7)
C02Y 0.027(8) 0.020(7) 0.031(9) -0.009(7) 0.011(7) 0.003(6)
C02Z 0.019(9) 0.095(18) 0.085(19) 0.010(15) -0.011(12) 0.030(10)
N031 0.057(12) 0.103(17) 0.064(13) -0.048(13) 0.016(10) -0.016(12)
C032 0.017(8) 0.056(11) 0.057(12) -0.016(10) 0.023(8) -0.003(8)
C034 0.010(7) 0.034(9) 0.056(12) 0.002(8) -0.003(7) -0.007(6)
C035 0.029(9) 0.060(12) 0.039(11) 0.014(9) 0.012(8) -0.006(8)
N036 0.042(10) 0.121(18) 0.024(8) -0.022(10) -0.010(8) 0.008(11)
C039 0.101(18) 0.024(9) 0.040(11) -0.004(9) 0.008(12) -0.033(11)
N03C 0.087(14) 0.046(10) 0.035(9) 0.008(8) 0.010(9) -0.031(10)
C03D 0.017(9) 0.066(15) 0.10(2) 0.016(14) -0.007(11) 0.020(9)
C03E 0.017(8) 0.063(13) 0.070(14) 0.009(11) 0.005(9) 0.007(8)
C03F 0.089(19) 0.069(16) 0.053(14) 0.042(13) -0.040(14) -0.028(14)
C03G 0.077(16) 0.043(12) 0.045(12) 0.010(10) 0.007(11) -0.022(11)
C03J 0.057(10) 0.027(8) 0.056(10) 0.003(8) 0.000(8) -0.016(7)
C03L 0.055(10) 0.058(10) 0.063(10) -0.027(9) 0.023(9) -0.001(9)
C03M 0.057(13) 0.036(11) 0.099(19) -0.024(12) 0.058(14) -0.013(10)
C03V 0.028(8) 0.051(9) 0.049(9) 0.016(8) -0.018(7) -0.011(7)
C03Z 0.025(8) 0.044(9) 0.059(10) -0.014(8) 0.005(7) 0.007(7)
N1 0.065(19) 0.07(2) 0.065(19) 0.026(16) 0.001(16) -0.007(16)
N17 0.07(2) 0.07(2) 0.07(2) 0.019(19) -0.026(19) -0.025(18)
Na3 0.076(7) 0.111(8) 0.084(7) -0.023(7) 0.000(6) -0.034(6)
Na1 0.038(7) 0.057(8) 0.049(7) 0.005(7) 0.017(6) -0.004(6)
O2 0.091(13) 0.051(9) 0.130(17) 0.012(11) 0.048(13) 0.024(9)
N11 0.040(16) 0.10(2) 0.028(15) -0.002(16) -0.013(14) 0.000(16)
N13 0.05(2) 0.06(2) 0.020(15) 0.011(15) -0.004(14) 0.037(17)
Na21 0.063(9) 0.080(9) 0.074(9) 0.006(9) 0.013(8) -0.017(8)

loop_
_atom_type_symbol
_atom_type_description
_atom_type_scat_dispersion_real
_atom_type_scat_dispersion_imag
_atom_type_scat_source
C C 0.0181 0.0091 'International Tables Vol C Tables 4.2.6.8 and 6.1.1.4'
H H 0.0000 0.0000 'International Tables Vol C Tables 4.2.6.8 and 6.1.1.4'
Mo Mo -0.0483 2.7339 'International Tables Vol C Tables 4.2.6.8 and 6.1.1.4'
N N 0.0311 0.0180 'International Tables Vol C Tables 4.2.6.8 and 6.1.1.4'
Na Na 0.1353 0.1239 'International Tables Vol C Tables 4.2.6.8 and 6.1.1.4'
O O 0.0492 0.0322 'International Tables Vol C Tables 4.2.6.8 and 6.1.1.4'

loop_
_geom_angle_atom_site_label_1
_geom_angle_atom_site_label_2
_geom_angle_atom_site_label_3
_geom_angle
_geom_angle_site_symmetry_1
_geom_angle_site_symmetry_3
_geom_angle_publ_flag
O00I Mo01 Mo06 137.1(3) . . ?
O00I Mo01 O00S 69.5(4) . . ?
O00I Mo01 N01V 81.7(4) . . ?
O00S Mo01 Mo06 100.2(3) . . ?
O00T Mo01 Mo06 49.4(3) . . ?
O00T Mo01 O00I 88.1(4) . . ?
O00T Mo01 O00S 89.6(4) . . ?
O00T Mo01 N01V 165.2(4) . . ?
O012 Mo01 Mo06 48.7(3) . . ?
O012 Mo01 O00I 157.3(4) . . ?
O012 Mo01 O00S 88.2(4) . . ?
O012 Mo01 O00T 95.9(4) . . ?
O012 Mo01 N01V 89.5(4) . . ?
N01V Mo01 Mo06 138.2(3) . . ?
N01V Mo01 O00S 76.8(4) . . ?
O026 Mo01 Mo06 99.4(4) . . ?
O026 Mo01 O00I 96.8(5) . . ?
O026 Mo01 O00S 160.3(5) . . ?
O026 Mo01 O00T 104.4(5) . . ?
O026 Mo01 O012 103.8(5) . . ?
O026 Mo01 N01V 87.6(5) . . ?
O00L Mo02 Mo03 48.3(3) . . ?
O00L Mo02 O00N 88.1(4) . . ?
O00L Mo02 O00P 89.0(4) . . ?
O00L Mo02 N023 163.3(4) . . ?
O00M Mo02 Mo03 48.6(3) . . ?
O00M Mo02 O00L 94.4(4) . . ?
O00M Mo02 O00N 86.0(4) . . ?
O00M Mo02 O00P 156.1(4) . . ?
O00M Mo02 N023 88.7(4) . . ?
O00N Mo02 Mo03 98.2(3) . . ?
O00P Mo02 Mo03 136.9(3) . . ?
O00P Mo02 O00N 70.5(4) . . ?
O00P Mo02 N023 81.7(4) . . ?
O01M Mo02 Mo03 98.4(4) . . ?
O01M Mo02 O00L 103.2(4) . . ?
O01M Mo02 O00M 105.0(5) . . ?
O01M Mo02 O00N 163.4(5) . . ?
O01M Mo02 O00P 97.2(4) . . ?
O01M Mo02 N023 91.8(5) . . ?
N023 Mo02 Mo03 137.3(3) . . ?
N023 Mo02 O00N 75.8(4) . . ?
O00L Mo03 Mo02 48.7(3) . . ?
O00L Mo03 O00M 94.6(4) . . ?
O00L Mo03 O00Q 87.8(4) . . ?
O00L Mo03 O011 87.5(4) . . ?
O00L Mo03 N01L 163.6(4) . . ?
O00M Mo03 Mo02 48.4(3) . . ?
O00M Mo03 O00Q 157.0(4) . . ?
O00M Mo03 O011 86.5(4) . . ?
O00M Mo03 N01L 88.2(4) . . ?
O00Q Mo03 Mo02 136.2(3) . . ?
O00Q Mo03 O011 70.7(4) . . ?
O00Q Mo03 N01L 83.5(4) . . ?
O011 Mo03 Mo02 98.1(3) . . ?
O011 Mo03 N01L 76.5(5) . . ?
O01G Mo03 Mo02 99.5(4) . . ?
O01G Mo03 O00L 105.0(5) . . ?
O01G Mo03 O00M 104.7(5) . . ?
O01G Mo03 O00Q 96.8(5) . . ?
O01G Mo03 O011 162.3(5) . . ?
O01G Mo03 N01L 89.9(5) . . ?
N01L Mo03 Mo02 136.5(3) . . ?
O00N Mo04 Mo05 98.1(2) . . ?
O00N Mo04 N01Y 77.8(5) . . ?
O00P Mo04 Mo05 138.3(3) . . ?
O00P Mo04 O00N 70.9(4) . . ?
O00P Mo04 N01Y 83.5(4) . . ?
O00R Mo04 Mo05 49.9(3) . . ?
O00R Mo04 O00N 86.1(4) . . ?
O00R Mo04 O00P 88.7(4) . . ?
O00R Mo04 N01Y 163.7(5) . . ?
O01J Mo04 Mo05 48.8(4) . . ?
O01J Mo04 O00N 87.8(4) . . ?
O01J Mo04 O00P 157.9(5) . . ?
O01J Mo04 O00R 96.2(4) . . ?
O01J Mo04 N01Y 86.1(5) . . ?
O01Q Mo04 Mo05 99.5(4) . . ?
O01Q Mo04 O00N 162.0(5) . . ?
O01Q Mo04 O00P 93.4(5) . . ?
O01Q Mo04 O00R 102.8(5) . . ?
O01Q Mo04 O01J 106.4(6) . . ?
O01Q Mo04 N01Y 92.0(5) . . ?
N01Y Mo04 Mo05 134.9(3) . . ?
O00O Mo05 Mo04 137.0(3) . . ?
O00O Mo05 O00W 71.3(4) . . ?
O00O Mo05 N01C 84.3(5) . . ?
O00R Mo05 Mo04 49.4(3) . . ?
O00R Mo05 O00O 87.6(4) . . ?
O00R Mo05 O00W 86.5(4) . . ?
O00R Mo05 N01C 162.9(5) . . ?
O00W Mo05 Mo04 99.9(3) . . ?
O00W Mo05 N01C 76.7(5) . . ?
N01C Mo05 Mo04 136.0(4) . . ?
O01J Mo05 Mo04 48.8(3) . . ?
O01J Mo05 O00O 160.7(4) . . ?
O01J Mo05 O00R 95.8(4) . . ?
O01J Mo05 O00W 89.9(4) . . ?
O01J Mo05 N01C 87.2(5) . . ?
O01R Mo05 Mo04 99.0(4) . . ?
O01R Mo05 O00O 94.1(6) . . ?
O01R Mo05 O00R 105.3(5) . . ?
O01R Mo05 O00W 161.1(5) . . ?
O01R Mo05 N01C 90.3(6) . . ?
O01R Mo05 O01J 103.2(6) . . ?
O00T Mo06 Mo01 48.8(3) . . ?
O00T Mo06 O00V 87.0(4) . . ?
O00T Mo06 O00X 87.5(4) . . ?
O00T Mo06 N01U 163.4(4) . . ?
O00V Mo06 Mo01 98.3(3) . . ?
O00V Mo06 N01U 76.8(4) . . ?
O00X Mo06 Mo01 136.1(3) . . ?
O00X Mo06 O00V 71.5(4) . . ?
O00X Mo06 N01U 84.0(4) . . ?
O012 Mo06 Mo01 48.4(3) . . ?
O012 Mo06 O00T 95.1(4) . . ?
O012 Mo06 O00V 88.4(4) . . ?
O012 Mo06 O00X 159.7(4) . . ?
O012 Mo06 N01U 88.2(5) . . ?
N01U Mo06 Mo01 136.6(4) . . ?
O028 Mo06 Mo01 99.8(4) . . ?
O028 Mo06 O00T 103.8(5) . . ?
O028 Mo06 O00V 161.8(5) . . ?
O028 Mo06 O00X 94.0(5) . . ?
O028 Mo06 O012 104.9(5) . . ?
O028 Mo06 N01U 91.0(6) . . ?
O00I Mo07 Mo0D 136.1(3) . . ?
O00I Mo07 O00S 71.6(3) . . ?
O00I Mo07 N01I 84.0(4) . . ?
O00S Mo07 Mo0D 98.0(3) . . ?
O00S Mo07 N01I 74.4(4) . . ?
O00Z Mo07 Mo0D 48.4(3) . . ?
O00Z Mo07 O00I 88.0(4) . . ?
O00Z Mo07 O00S 88.2(4) . . ?
O00Z Mo07 O01F 95.5(5) . . ?
O00Z Mo07 N01I 162.5(5) . . ?
O019 Mo07 Mo0D 99.7(4) . . ?
O019 Mo07 O00I 96.4(5) . . ?
O019 Mo07 O00S 162.3(5) . . ?
O019 Mo07 O00Z 104.7(5) . . ?
O019 Mo07 O01F 104.2(5) . . ?
O019 Mo07 N01I 91.7(5) . . ?
O01F Mo07 Mo0D 49.4(3) . . ?
O01F Mo07 O00I 157.4(4) . . ?
O01F Mo07 O00S 86.2(4) . . ?
O01F Mo07 N01I 86.2(5) . . ?
N01I Mo07 Mo0D 135.6(3) . . ?
O00K Mo08 Mo0A 49.2(3) . . ?
O00K Mo08 O00U 87.0(4) . . ?
O00K Mo08 O017 87.0(4) . . ?
O00K Mo08 N024 162.8(5) . . ?
O00U Mo08 Mo0A 136.0(3) . . ?
O00U Mo08 O017 71.6(4) . . ?
O00U Mo08 N024 82.6(5) . . ?
O013 Mo08 Mo0A 48.9(3) . . ?
O013 Mo08 O00K 95.8(4) . . ?
O013 Mo08 O00U 158.2(4) . . ?
O013 Mo08 O017 87.0(4) . . ?
O013 Mo08 N024 88.9(5) . . ?
O017 Mo08 Mo0A 97.8(3) . . ?
O017 Mo08 N024 76.7(5) . . ?
O01K Mo08 Mo0A 100.2(4) . . ?
O01K Mo08 O00K 103.8(4) . . ?
O01K Mo08 O00U 94.4(4) . . ?
O01K Mo08 O013 105.8(5) . . ?
O01K Mo08 O017 162.0(5) . . ?
O01K Mo08 N024 90.8(5) . . ?
N024 Mo08 Mo0A 137.8(4) . . ?
O00V Mo09 Mo0C 99.7(3) . . ?
O00X Mo09 Mo0C 137.7(3) . . ?
O00X Mo09 O00V 70.2(4) . . ?
O00X Mo09 N025 83.3(5) . . ?
O00Y Mo09 Mo0C 48.7(3) . . ?
O00Y Mo09 O00V 86.4(4) . . ?
O00Y Mo09 O00X 89.1(4) . . ?
O00Y Mo09 N025 162.6(5) . . ?
O01A Mo09 Mo0C 48.7(3) . . ?
O01A Mo09 O00V 90.9(4) . . ?
O01A Mo09 O00X 160.3(4) . . ?
O01A Mo09 O00Y 95.3(5) . . ?
O01A Mo09 N025 87.0(5) . . ?
O01W Mo09 Mo0C 99.7(4) . . ?
O01W Mo09 O00V 160.3(5) . . ?
O01W Mo09 O00X 93.1(5) . . ?
O01W Mo09 O00Y 104.0(5) . . ?
O01W Mo09 O01A 104.4(6) . . ?
O01W Mo09 N025 92.0(5) . . ?
N025 Mo09 Mo0C 135.7(4) . . ?
N025 Mo09 O00V 76.3(4) . . ?
O00K Mo0A Mo08 48.1(3) . . ?
O00K Mo0A O00O 87.9(4) . . ?
O00K Mo0A O00W 86.8(4) . . ?
O00K Mo0A N01O 163.0(4) . . ?
O00O Mo0A Mo08 135.9(3) . . ?
O00O Mo0A O00W 71.2(4) . . ?
O00O Mo0A N01O 84.3(5) . . ?
O00W Mo0A Mo08 99.0(3) . . ?
O00W Mo0A N01O 76.4(5) . . ?
O013 Mo0A Mo08 47.6(3) . . ?
O013 Mo0A O00K 93.5(4) . . ?
O013 Mo0A O00O 160.5(4) . . ?
O013 Mo0A O00W 89.5(4) . . ?
O013 Mo0A N01O 89.0(5) . . ?
N01O Mo0A Mo08 136.6(4) . . ?
O022 Mo0A Mo08 99.5(4) . . ?
O022 Mo0A O00K 104.7(5) . . ?
O022 Mo0A O00O 94.3(5) . . ?
O022 Mo0A O00W 161.4(5) . . ?
O022 Mo0A O013 104.1(5) . . ?
O022 Mo0A N01O 90.9(5) . . ?
O00Q Mo0B Mo0E 137.2(3) . . ?
O00Q Mo0B O011 70.4(4) . . ?
O00Q Mo0B N01P 84.3(5) . . ?
O010 Mo0B Mo0E 49.2(3) . . ?
O010 Mo0B O00Q 157.9(4) . . ?
O010 Mo0B O011 88.2(4) . . ?
O010 Mo0B O014 95.6(5) . . ?
O010 Mo0B N01P 85.0(5) . . ?
O011 Mo0B Mo0E 98.5(3) . . ?
O014 Mo0B Mo0E 48.7(3) . . ?
O014 Mo0B O00Q 88.8(4) . . ?
O014 Mo0B O011 86.8(4) . . ?
O014 Mo0B N01P 161.8(5) . . ?
N01P Mo0B Mo0E 134.2(4) . . ?
N01P Mo0B O011 75.0(5) . . ?
O01X Mo0B Mo0E 99.4(4) . . ?
O01X Mo0B O00Q 96.5(6) . . ?
O01X Mo0B O010 103.1(6) . . ?
O01X Mo0B O011 162.1(5) . . ?
O01X Mo0B O014 105.6(6) . . ?
O01X Mo0B N01P 91.9(6) . . ?
O00H Mo0C Mo09 136.1(3) . . ?
O00H Mo0C O015 71.5(4) . . ?
O00H Mo0C N029 82.2(5) . . ?
O00Y Mo0C Mo09 49.1(3) . . ?
O00Y Mo0C O00H 87.3(4) . . ?
O00Y Mo0C O015 87.3(4) . . ?
O00Y Mo0C N029 161.9(5) . . ?
O015 Mo0C Mo09 97.9(3) . . ?
O01A Mo0C Mo09 48.1(3) . . ?
O01A Mo0C O00H 158.9(4) . . ?
O01A Mo0C O00Y 95.1(4) . . ?
O01A Mo0C O015 87.6(4) . . ?
O01A Mo0C N029 89.7(5) . . ?
O021 Mo0C Mo09 101.3(5) . . ?
O021 Mo0C O00H 94.6(5) . . ?
O021 Mo0C O00Y 105.6(6) . . ?
O021 Mo0C O015 160.8(5) . . ?
O021 Mo0C O01A 104.9(6) . . ?
O021 Mo0C N029 90.0(6) . . ?
N029 Mo0C Mo09 137.8(4) . . ?
N029 Mo0C O015 75.4(5) . . ?
O00Z Mo0D Mo07 49.1(3) . . ?
O00Z Mo0D O016 86.6(4) . . ?
O00Z Mo0D O018 87.8(5) . . ?
O00Z Mo0D O01F 95.9(5) . . ?
O00Z Mo0D N02M 161.5(5) . . ?
O016 Mo0D Mo07 97.7(3) . . ?
O018 Mo0D Mo07 136.7(3) . . ?
O018 Mo0D O016 72.1(4) . . ?
O018 Mo0D N02M 84.8(5) . . ?
O01F Mo0D Mo07 49.1(4) . . ?
O01F Mo0D O016 87.5(5) . . ?
O01F Mo0D O018 159.0(5) . . ?
O01F Mo0D N02M 85.3(5) . . ?
O02C Mo0D Mo07 100.6(4) . . ?
O02C Mo0D O00Z 105.2(5) . . ?
O02C Mo0D O016 161.7(5) . . ?
O02C Mo0D O018 94.1(5) . . ?
O02C Mo0D O01F 104.8(5) . . ?
O02C Mo0D N02M 92.2(6) . . ?
N02M Mo0D Mo07 134.4(4) . . ?
N02M Mo0D O016 75.0(5) . . ?
O00U Mo0E Mo0B 137.2(3) . . ?
O00U Mo0E O017 70.7(4) . . ?
O00U Mo0E N02J 84.1(5) . . ?
O010 Mo0E Mo0B 49.1(3) . . ?
O010 Mo0E O00U 158.3(4) . . ?
O010 Mo0E O017 88.0(4) . . ?
O010 Mo0E N02J 86.4(5) . . ?
O014 Mo0E Mo0B 50.3(3) . . ?
O014 Mo0E O00U 87.2(4) . . ?
O014 Mo0E O010 97.0(4) . . ?
O014 Mo0E O017 88.3(4) . . ?
O014 Mo0E N02J 163.7(5) . . ?
O017 Mo0E Mo0B 99.8(3) . . ?
O02D Mo0E Mo0B 100.8(5) . . ?
O02D Mo0E O00U 91.9(6) . . ?
O02D Mo0E O010 107.8(6) . . ?
O02D Mo0E O014 102.6(6) . . ?
O02D Mo0E O017 159.2(5) . . ?
O02D Mo0E N02J 91.4(7) . . ?
N02J Mo0E Mo0B 135.5(4) . . ?
N02J Mo0E O017 75.8(5) . . ?
O00H Mo0F Mo0G 135.9(3) . . ?
O00H Mo0F O015 72.1(4) . . ?
O00H Mo0F N01H 82.5(5) . . ?
O00J Mo0F Mo0G 49.0(3) . . ?
O00J Mo0F O00H 87.0(4) . . ?
O00J Mo0F O015 87.4(4) . . ?
O00J Mo0F N01H 162.4(5) . . ?
O015 Mo0F Mo0G 98.7(3) . . ?
O015 Mo0F N01H 75.9(5) . . ?
O01E Mo0F Mo0G 49.8(3) . . ?
O01E Mo0F O00H 157.3(4) . . ?
O01E Mo0F O00J 95.8(4) . . ?
O01E Mo0F O015 85.4(4) . . ?
O01E Mo0F N01H 88.6(5) . . ?
N01H Mo0F Mo0G 138.4(4) . . ?
O01N Mo0F Mo0G 99.5(4) . . ?
O01N Mo0F O00H 95.2(5) . . ?
O01N Mo0F O00J 105.4(5) . . ?
O01N Mo0F O015 161.8(5) . . ?
O01N Mo0F O01E 105.7(5) . . ?
O01N Mo0F N01H 89.8(6) . . ?
O00J Mo0G Mo0F 49.6(3) . . ?
O00J Mo0G O016 85.8(4) . . ?
O00J Mo0G O018 87.3(4) . . ?
O00J Mo0G O01E 94.7(5) . . ?
O00J Mo0G N01T 162.3(4) . . ?
O016 Mo0G Mo0F 100.0(3) . . ?
O018 Mo0G Mo0F 136.9(3) . . ?
O018 Mo0G O016 71.8(4) . . ?
O018 Mo0G N01T 86.1(5) . . ?
O01E Mo0G Mo0F 48.1(4) . . ?
O01E Mo0G O016 89.0(4) . . ?
O01E Mo0G O018 160.5(5) . . ?
O01E Mo0G N01T 86.2(5) . . ?
N01T Mo0G Mo0F 134.3(3) . . ?
N01T Mo0G O016 76.5(4) . . ?
O020 Mo0G Mo0F 99.1(4) . . ?
O020 Mo0G O00J 105.1(5) . . ?
O020 Mo0G O016 160.8(5) . . ?
O020 Mo0G O018 92.6(6) . . ?
O020 Mo0G O01E 105.5(6) . . ?
O020 Mo0G N01T 91.6(5) . . ?
Mo0F O00H Mo0C 105.8(4) . . ?
Mo07 O00I Mo01 106.9(4) . . ?
Mo0F O00J Na3 97.5(4) . . ?
Mo0G O00J Mo0F 81.4(4) . . ?
Mo0G O00J Na3 97.8(4) . . ?
Mo08 O00K Mo0A 82.6(3) . . ?
Mo08 O00K Na21 111.6(6) . . ?
Mo0A O00K Na21 108.3(6) . . ?
Mo03 O00L Mo02 82.9(3) . . ?
Mo02 O00M Mo03 83.0(3) . . ?
Mo02 O00N Na1 117.2(5) . . ?
Mo02 O00N Na21 107.0(6) . . ?
Mo04 O00N Mo02 101.8(4) . . ?
Mo04 O00N Na1 114.9(5) . . ?
Mo04 O00N Na21 103.0(6) . . ?
Mo0A O00O Mo05 104.6(5) . . ?
Mo02 O00P Mo04 106.2(4) . . ?
Mo0B O00Q Mo03 107.3(5) . . ?
Mo04 O00R Mo05 80.7(4) . . ?
Mo04 O00R Na21 111.5(7) . . ?
Mo05 O00R Na21 109.6(6) . . ?
Mo01 O00S Na3 112.1(5) . . ?
Mo07 O00S Mo01 102.5(4) . . ?
Mo07 O00S Na3 115.3(5) . . ?
Mo01 O00T Mo06 81.7(4) . . ?
Mo08 O00U Mo0E 105.3(5) . . ?
Mo06 O00V Mo09 101.3(4) . . ?
Mo06 O00V Na3 118.2(5) . . ?
Mo09 O00V Na3 112.8(5) . . ?
Mo05 O00W Mo0A 102.4(5) . . ?
Mo05 O00W Na1 115.7(6) . . ?
Mo05 O00W Na21 103.6(7) . . ?
Mo0A O00W Na1 115.6(6) . . ?
Mo0A O00W Na21 105.6(6) . . ?
Mo06 O00X Mo09 106.1(5) . . ?
Mo0C O00Y Mo09 82.2(4) . . ?
Mo0D O00Z Mo07 82.4(4) . . ?
Mo0B O010 Mo0E 81.7(5) . . ?
Mo03 O011 Mo0B 100.7(5) . . ?
Mo03 O011 Na1 118.1(6) . . ?
Mo03 O011 Na21 106.6(6) . . ?
Mo0B O011 Na1 114.9(6) . . ?
Mo0B O011 Na21 105.7(7) . . ?
Mo01 O012 Mo06 82.9(4) . . ?
Mo08 O013 Mo0A 83.5(4) . . ?
Mo0E O014 Mo0B 81.1(4) . . ?
Mo0C O015 Na3 112.6(5) . . ?
Mo0F O015 Mo0C 101.1(4) . . ?
Mo0F O015 Na3 111.5(5) . . ?
Mo0D O016 Na3 118.7(5) . . ?
Mo0G O016 Mo0D 100.6(4) . . ?
Mo0G O016 Na3 112.4(5) . . ?
Mo08 O017 Mo0E 101.8(4) . . ?
Mo08 O017 Na1 115.6(6) . . ?
Mo08 O017 Na21 104.2(6) . . ?
Mo0E O017 Na1 113.9(6) . . ?
Mo0E O017 Na21 104.5(6) . . ?
Mo0D O018 Mo0G 104.4(5) . . ?
Mo09 O01A Mo0C 83.2(4) . . ?
N01O N01C Mo05 117.3(10) . . ?
C02Y N01C Mo05 135.5(12) . . ?
C02Y N01C N01O 107.2(12) . . ?
Mo0F O01E Mo0G 82.1(4) . . ?
Mo07 O01F Mo0D 81.5(5) . . ?
N029 N01H Mo0F 115.7(10) . . ?
C039 N01H Mo0F 135.4(14) . . ?
C039 N01H N029 108.9(15) . . ?
N01V N01I Mo07 116.7(9) . . ?
C03D N01I Mo07 135.1(15) . . ?
C03D N01I N01V 106.2(16) . . ?
Mo04 O01J Mo05 82.4(4) . . ?
N01P N01L Mo03 115.1(9) . . ?
C02B N01L Mo03 136.0(12) . . ?
C02B N01L N01P 108.3(13) . . ?
N01C N01O Mo0A 115.8(10) . . ?
C034 N01O Mo0A 136.8(12) . . ?
C034 N01O N01C 107.0(13) . . ?
N01L N01P Mo0B 119.1(9) . . ?
C02G N01P Mo0B 134.0(12) . . ?
C02G N01P N01L 106.9(13) . . ?
N02M N01T Mo0G 116.2(9) . . ?
C03M N01T Mo0G 135.2(11) . . ?
C03M N01T N02M 108.2(14) . . ?
N025 N01U Mo06 116.6(9) . . ?
C03E N01U Mo06 136.5(13) . . ?
C03E N01U N025 106.9(14) . . ?
N01I N01V Mo01 117.1(9) . . ?
C02I N01V Mo01 140.0(13) . . ?
C02I N01V N01I 102.9(14) . . ?
N023 N01Y Mo04 115.1(9) . . ?
C02K N01Y Mo04 134.7(11) . . ?
C02K N01Y N023 110.0(12) . . ?
H01A N01Z H01B 120.0 . . ?
C02K N01Z H01A 120.0 . . ?
C02K N01Z H01B 120.0 . . ?
N01Y N023 Mo02 119.6(9) . . ?
N01Y N023 C02A 104.8(12) . . ?
C02A N023 Mo02 135.2(10) . . ?
N02J N024 Mo08 118.3(10) . . ?
C02T N024 Mo08 136.4(14) . . ?
C02T N024 N02J 104.9(15) . . ?
N01U N025 Mo09 117.7(10) . . ?
C02X N025 Mo09 132.4(12) . . ?
C02X N025 N01U 109.9(13) . . ?
C02B C027 H027 128.7 . . ?
C02B C027 C02G 102.6(15) . . ?
C02G C027 H027 128.7 . . ?
N01H N029 Mo0C 119.5(11) . . ?
C03J N029 Mo0C 133.2(13) . . ?
C03J N029 N01H 107.1(14) . . ?
N023 C02A H02A 125.7 . . ?
C02F C02A N023 108.5(14) . . ?
C02F C02A H02A 125.7 . . ?
N01L C02B C027 112.5(16) . . ?
N01L C02B H02B 123.7 . . ?
C027 C02B H02B 123.7 . . ?
C02A C02F H02F 126.9 . . ?
C02K C02F C02A 106.1(14) . . ?
C02K C02F H02F 126.9 . . ?
N01P C02G C027 108.6(15) . . ?
N01P C02G N02H 122.1(16) . . ?
N02H C02G C027 128.6(16) . . ?
C02G N02H H02C 120.0 . . ?
C02G N02H H02D 120.0 . . ?
H02C N02H H02D 120.0 . . ?
N01V C02I H02I 122.8 . . ?
N01V C02I C02Z 114.4(19) . . ?
N01V C02I N13 121(2) . . ?
C02Z C02I H02I 122.8 . . ?
C02Z C02I N13 123(2) . . ?
N024 N02J Mo0E 116.3(10) . . ?
C03F N02J Mo0E 134.2(17) . . ?
C03F N02J N024 108.9(17) . . ?
N01Y C02K N01Z 121.0(14) . . ?
N01Y C02K C02F 110.4(14) . . ?
C02F C02K N01Z 128.2(15) . . ?
H02E N02L H02G 120.0 . . ?
C02X N02L H02E 120.0 . . ?
C02X N02L H02G 120.0 . . ?
N01T N02M Mo0D 117.3(10) . . ?
C03Z N02M Mo0D 137.5(13) . . ?
C03Z N02M N01T 105.2(15) . . ?
N024 C02T H02T 125.2 . . ?
N024 C02T C03V 109.7(17) . . ?
C03V C02T H02T 125.2 . . ?
N1 C02T N024 119(2) . . ?
N1 C02T C03V 131(2) . . ?
N025 C02X N02L 120.6(15) . . ?
N025 C02X C035 108.7(15) . . ?
N02L C02X C035 130.5(15) . . ?
N01C C02Y C032 112.5(15) . . ?
N01C C02Y N036 121.4(15) . . ?
N036 C02Y C032 126.0(15) . . ?
C02I C02Z H02Z 127.1 . . ?
C03D C02Z C02I 105.8(18) . . ?
C03D C02Z H02Z 127.1 . . ?
H03A N031 H03B 120.0 . . ?
C03Z N031 H03A 120.0 . . ?
C03Z N031 H03B 120.0 . . ?
C02Y C032 H032 128.9 . . ?
C02Y C032 C034 102.3(14) . . ?
C034 C032 H032 128.9 . . ?
N01O C034 C032 110.7(15) . . ?
N01O C034 H034 124.6 . . ?
C032 C034 H034 124.6 . . ?
C02X C035 H035 128.5 . . ?
C02X C035 C03E 103.1(16) . . ?
C03E C035 H035 128.5 . . ?
C02Y N036 H03C 120.0 . . ?
C02Y N036 H03D 120.0 . . ?
H03C N036 H03D 120.0 . . ?
N01H C039 H039 124.7 . . ?
N01H C039 C03G 110.6(18) . . ?
C03G C039 H039 124.7 . . ?
H03E N03C H03F 120.0 . . ?
C03J N03C H03E 120.0 . . ?
C03J N03C H03F 120.0 . . ?
N01I C03D H03G 124.7 . . ?
N01I C03D N11 124(2) . . ?
C02Z C03D N01I 111(2) . . ?
C02Z C03D H03G 124.7 . . ?
C02Z C03D N11 126(2) . . ?
N01U C03E C035 111.4(17) . . ?
N01U C03E H03H 124.3 . . ?
C035 C03E H03H 124.3 . . ?
N02J C03F H03I 124.0 . . ?
C03V C03F N02J 112(2) . . ?
C03V C03F H03I 124.0 . . ?
N17 C03F N02J 124(3) . . ?
N17 C03F C03V 122(3) . . ?
C039 C03G H03J 128.3 . . ?
C03J C03G C039 103.4(17) . . ?
C03J C03G H03J 128.3 . . ?
N029 C03J N03C 120.4(17) . . ?
N029 C03J C03G 109.8(18) . . ?
C03G C03J N03C 129.8(17) . . ?
C03M C03L H03L 127.9 . . ?
C03Z C03L H03L 127.9 . . ?
C03Z C03L C03M 104.2(18) . . ?
N01T C03M C03L 107.6(18) . . ?
N01T C03M H03M 126.2 . . ?
C03L C03M H03M 126.2 . . ?
C02T C03V H03V 127.8 . . ?
C03F C03V C02T 104.4(17) . . ?
C03F C03V H03V 127.8 . . ?
N02M C03Z N031 120.2(18) . . ?
N02M C03Z C03L 114.7(18) . . ?
C03L C03Z N031 125.1(18) . . ?
C02T N1 H1A 120.0 . . ?
C02T N1 H1B 120.0 . . ?
H1A N1 H1B 120.0 . . ?
C03F N17 H17A 120.0 . . ?
C03F N17 H17B 120.0 . . ?
H17A N17 H17B 120.0 . . ?
O00S Na3 O00J 135.4(6) . . ?
O00V Na3 O00J 141.7(5) . . ?
O00V Na3 O00S 81.8(5) . . ?
O00V Na3 O015 84.0(5) . . ?
O015 Na3 O00J 62.6(4) . . ?
O015 Na3 O00S 137.2(6) . . ?
O016 Na3 O00J 61.8(4) . . ?
O016 Na3 O00S 78.7(5) . . ?
O016 Na3 O00V 137.6(7) . . ?
O016 Na3 O015 85.5(5) . . ?
O2 Na3 O00J 76.7(7) . . ?
O2 Na3 O00S 96.6(7) . . ?
O2 Na3 O00V 113.6(8) . . ?
O2 Na3 O015 126.0(7) . . ?
O2 Na3 O016 105.8(8) . . ?
O00W Na1 O00N 84.1(6) . . ?
O00W Na1 O011 140.6(8) . . ?
O00W Na1 O017 83.9(6) . . ?
O00W Na1 O2 121.0(9) . . ?
O011 Na1 O00N 81.8(6) . . ?
O017 Na1 O00N 141.8(8) . . ?
O017 Na1 O011 84.7(7) . . ?
O2 Na1 O00N 105.3(8) . . ?
O2 Na1 O011 98.3(7) . . ?
O2 Na1 O017 112.0(9) . . ?
Na3 O2 Na1 153.5(10) . . ?
Na21 O2 Na3 143.8(15) . . ?
C03D N11 H11A 120.0 . . ?
C03D N11 H11B 120.0 . . ?
H11A N11 H11B 120.0 . . ?
C02I N13 H13A 120.0 . . ?
C02I N13 H13B 120.0 . . ?
H13A N13 H13B 120.0 . . ?
O00K Na21 O011 123.6(9) . . ?
O00K Na21 O017 57.0(5) . . ?
O00N Na21 O00K 127.7(9) . . ?
O00N Na21 O011 66.0(6) . . ?
O00N Na21 O017 103.4(9) . . ?
O00R Na21 O00K 92.7(7) . . ?
O00R Na21 O00N 59.2(6) . . ?
O00R Na21 O00W 60.2(6) . . ?
O00R Na21 O011 125.2(9) . . ?
O00R Na21 O017 127.2(9) . . ?
O00W Na21 O00K 59.0(5) . . ?
O00W Na21 O00N 68.7(6) . . ?
O00W Na21 O011 102.1(9) . . ?
O00W Na21 O017 67.0(6) . . ?
O017 Na21 O011 66.6(6) . . ?
O2 Na21 O00K 104.6(14) . . ?
O2 Na21 O00N 122.3(15) . . ?
O2 Na21 O00R 100.7(16) . . ?
O2 Na21 O00W 151.3(16) . . ?
O2 Na21 O011 106.5(13) . . ?
O2 Na21 O017 126.7(17) . . ?

loop_
_geom_bond_atom_site_label_1
_geom_bond_atom_site_label_2
_geom_bond_distance
_geom_bond_site_symmetry_2
_geom_bond_publ_flag
Mo01 Mo06 2.5745(17) . ?
Mo01 O00I 2.153(10) . ?
Mo01 O00S 2.194(10) . ?
Mo01 O00T 1.959(10) . ?
Mo01 O012 1.939(10) . ?
Mo01 N01V 2.170(12) . ?
Mo01 O026 1.710(11) . ?
Mo02 Mo03 2.5766(15) . ?
Mo02 O00L 1.952(9) . ?
Mo02 O00M 1.940(10) . ?
Mo02 O00N 2.184(9) . ?
Mo02 O00P 2.099(10) . ?
Mo02 O01M 1.708(11) . ?
Mo02 N023 2.165(12) . ?
Mo03 O00L 1.939(10) . ?
Mo03 O00M 1.949(9) . ?
Mo03 O00Q 2.101(11) . ?
Mo03 O011 2.186(11) . ?
Mo03 O01G 1.683(11) . ?
Mo03 N01L 2.206(12) . ?
Mo04 Mo05 2.5697(15) . ?
Mo04 O00N 2.151(10) . ?
Mo04 O00P 2.109(10) . ?
Mo04 O00R 1.978(9) . ?
Mo04 O01J 1.951(11) . ?
Mo04 O01Q 1.724(14) . ?
Mo04 N01Y 2.153(13) . ?
Mo05 O00O 2.145(10) . ?
Mo05 O00R 1.991(10) . ?
Mo05 O00W 2.146(11) . ?
Mo05 N01C 2.154(12) . ?
Mo05 O01J 1.952(12) . ?
Mo05 O01R 1.690(14) . ?
Mo06 O00T 1.976(9) . ?
Mo06 O00V 2.165(10) . ?
Mo06 O00X 2.095(10) . ?
Mo06 O012 1.949(10) . ?
Mo06 N01U 2.170(14) . ?
Mo06 O028 1.675(12) . ?
Mo07 Mo0D 2.5738(17) . ?
Mo07 O00I 2.074(10) . ?
Mo07 O00S 2.161(10) . ?
Mo07 O00Z 1.964(10) . ?
Mo07 O019 1.697(12) . ?
Mo07 O01F 1.967(12) . ?
Mo07 N01I 2.195(13) . ?
Mo08 Mo0A 2.5749(16) . ?
Mo08 O00K 1.933(9) . ?
Mo08 O00U 2.122(11) . ?
Mo08 O013 1.914(10) . ?
Mo08 O017 2.160(11) . ?
Mo08 O01K 1.666(11) . ?
Mo08 N024 2.180(14) . ?
Mo09 Mo0C 2.5657(17) . ?
Mo09 O00V 2.202(10) . ?
Mo09 O00X 2.131(11) . ?
Mo09 O00Y 1.958(10) . ?
Mo09 O01A 1.923(10) . ?
Mo09 O01W 1.703(11) . ?
Mo09 N025 2.164(13) . ?
Mo0A O00K 1.966(9) . ?
Mo0A O00O 2.115(10) . ?
Mo0A O00W 2.179(10) . ?
Mo0A O013 1.954(11) . ?
Mo0A N01O 2.180(13) . ?
Mo0A O022 1.674(13) . ?
Mo0B Mo0E 2.5619(16) . ?
Mo0B O00Q 2.098(11) . ?
Mo0B O010 1.957(11) . ?
Mo0B O011 2.206(12) . ?
Mo0B O014 1.995(10) . ?
Mo0B N01P 2.157(13) . ?
Mo0B O01X 1.634(14) . ?
Mo0C O00H 2.126(11) . ?
Mo0C O00Y 1.946(11) . ?
Mo0C O015 2.184(11) . ?
Mo0C O01A 1.942(11) . ?
Mo0C O021 1.707(13) . ?
Mo0C N029 2.174(13) . ?
Mo0D O00Z 1.942(12) . ?
Mo0D O016 2.198(11) . ?
Mo0D O018 2.126(11) . ?
Mo0D O01F 1.976(11) . ?
Mo0D O02C 1.729(14) . ?
Mo0D N02M 2.198(15) . ?
Mo0E O00U 2.130(10) . ?
Mo0E O010 1.961(12) . ?
Mo0E O014 1.947(11) . ?
Mo0E O017 2.194(11) . ?
Mo0E O02D 1.663(15) . ?
Mo0E N02J 2.184(16) . ?
Mo0F Mo0G 2.5664(19) . ?
Mo0F O00H 2.099(11) . ?
Mo0F O00J 1.977(10) . ?
Mo0F O015 2.180(10) . ?
Mo0F O01E 1.929(12) . ?
Mo0F N01H 2.214(14) . ?
Mo0F O01N 1.729(12) . ?
Mo0G O00J 1.960(10) . ?
Mo0G O016 2.190(10) . ?
Mo0G O018 2.148(11) . ?
Mo0G O01E 1.979(11) . ?
Mo0G N01T 2.149(13) . ?
Mo0G O020 1.697(14) . ?
O00J Na3 3.017(15) . ?
O00K Na21 2.94(2) . ?
O00N Na1 2.458(19) . ?
O00N Na21 2.90(3) . ?
O00R Na21 2.81(3) . ?
O00S Na3 2.595(14) . ?
O00V Na3 2.407(16) . ?
O00W Na1 2.382(17) . ?
O00W Na21 2.85(3) . ?
O011 Na1 2.424(19) . ?
O011 Na21 2.97(3) . ?
O015 Na3 2.435(14) . ?
O016 Na3 2.398(16) . ?
O017 Na1 2.416(19) . ?
O017 Na21 2.97(3) . ?
N01C N01O 1.43(2) . ?
N01C C02Y 1.29(2) . ?
N01H N029 1.34(2) . ?
N01H C039 1.30(2) . ?
N01I N01V 1.407(18) . ?
N01I C03D 1.31(2) . ?
N01L N01P 1.392(19) . ?
N01L C02B 1.26(2) . ?
N01O C034 1.32(2) . ?
N01P C02G 1.34(2) . ?
N01T N02M 1.421(19) . ?
N01T C03M 1.34(2) . ?
N01U N025 1.40(2) . ?
N01U C03E 1.29(2) . ?
N01V C02I 1.28(2) . ?
N01Y N023 1.380(19) . ?
N01Y C02K 1.32(2) . ?
N01Z H01A 0.8800 . ?
N01Z H01B 0.8800 . ?
N01Z C02K 1.39(2) . ?
N023 C02A 1.408(19) . ?
N024 N02J 1.37(2) . ?
N024 C02T 1.33(2) . ?
N025 C02X 1.35(2) . ?
C027 H027 0.9500 . ?
C027 C02B 1.38(3) . ?
C027 C02G 1.41(3) . ?
N029 C03J 1.34(2) . ?
C02A H02A 0.9500 . ?
C02A C02F 1.38(2) . ?
C02B H02B 0.9500 . ?
C02F H02F 0.9500 . ?
C02F C02K 1.36(2) . ?
C02G N02H 1.35(2) . ?
N02H H02C 0.8800 . ?
N02H H02D 0.8800 . ?
C02I H02I 0.9500 . ?
C02I C02Z 1.29(3) . ?
C02I N13 1.41(4) . ?
N02J C03F 1.30(3) . ?
N02L H02E 0.8800 . ?
N02L H02G 0.8800 . ?
N02L C02X 1.39(2) . ?
N02M C03Z 1.31(2) . ?
C02T H02T 0.9500 . ?
C02T C03V 1.41(3) . ?
C02T N1 1.33(4) . ?
C02X C035 1.40(3) . ?
C02Y C032 1.41(2) . ?
C02Y N036 1.39(2) . ?
C02Z H02Z 0.9500 . ?
C02Z C03D 1.29(3) . ?
N031 H03A 0.8800 . ?
N031 H03B 0.8800 . ?
N031 C03Z 1.46(3) . ?
C032 H032 0.9500 . ?
C032 C034 1.42(3) . ?
C034 H034 0.9500 . ?
C035 H035 0.9500 . ?
C035 C03E 1.46(3) . ?
N036 H03C 0.8800 . ?
N036 H03D 0.8800 . ?
C039 H039 0.9500 . ?
C039 C03G 1.37(3) . ?
N03C H03E 0.8800 . ?
N03C H03F 0.8800 . ?
N03C C03J 1.43(3) . ?
C03D H03G 0.9500 . ?
C03D N11 1.34(4) . ?
C03E H03H 0.9500 . ?
C03F H03I 0.9500 . ?
C03F C03V 1.29(3) . ?
C03F N17 1.23(5) . ?
C03G H03J 0.9500 . ?
C03G C03J 1.37(3) . ?
C03L H03L 0.9500 . ?
C03L C03M 1.44(3) . ?
C03L C03Z 1.33(3) . ?
C03M H03M 0.9500 . ?
C03V H03V 0.9500 . ?
N1 H1A 0.8800 . ?
N1 H1B 0.8800 . ?
N17 H17A 0.8800 . ?
N17 H17B 0.8800 . ?
Na3 O2 2.27(2) . ?
Na1 O2 2.40(2) . ?
O2 Na21 1.43(3) . ?
N11 H11A 0.8800 . ?
N11 H11B 0.8800 . ?
N13 H13A 0.8800 . ?
N13 H13B 0.8800 . ?

loop_
_geom_torsion_atom_site_label_1
_geom_torsion_atom_site_label_2
_geom_torsion_atom_site_label_3
_geom_torsion_atom_site_label_4
_geom_torsion
_geom_torsion_site_symmetry_1
_geom_torsion_site_symmetry_2
_geom_torsion_site_symmetry_3
_geom_torsion_site_symmetry_4
_geom_torsion_publ_flag
Mo01 N01V C02I C02Z 175.8(16) . . . . ?
Mo01 N01V C02I N13 11(3) . . . . ?
Mo02 N023 C02A C02F 171.3(11) . . . . ?
Mo03 N01L N01P Mo0B 5.0(13) . . . . ?
Mo03 N01L N01P C02G -176.9(10) . . . . ?
Mo03 N01L C02B C027 -180.0(12) . . . . ?
Mo04 N01Y N023 Mo02 0.1(13) . . . . ?
Mo04 N01Y N023 C02A 174.3(10) . . . . ?
Mo04 N01Y C02K N01Z 2(2) . . . . ?
Mo04 N01Y C02K C02F -170.7(12) . . . . ?
Mo05 N01C N01O Mo0A 0.8(14) . . . . ?
Mo05 N01C N01O C034 175.5(11) . . . . ?
Mo05 N01C C02Y C032 -177.8(13) . . . . ?
Mo05 N01C C02Y N036 0(3) . . . . ?
Mo06 N01U N025 Mo09 -0.2(14) . . . . ?
Mo06 N01U N025 C02X -179.1(10) . . . . ?
Mo06 N01U C03E C035 179.0(13) . . . . ?
Mo07 N01I N01V Mo01 -9.2(13) . . . . ?
Mo07 N01I N01V C02I 168.8(11) . . . . ?
Mo07 N01I C03D C02Z -165.3(16) . . . . ?
Mo07 N01I C03D N11 14(4) . . . . ?
Mo08 N024 N02J Mo0E -4.8(17) . . . . ?
Mo08 N024 N02J C03F -176.8(16) . . . . ?
Mo08 N024 C02T C03V 176.0(15) . . . . ?
Mo08 N024 C02T N1 -11(3) . . . . ?
Mo09 N025 C02X N02L 4(2) . . . . ?
Mo09 N025 C02X C035 -179.1(12) . . . . ?
Mo0A N01O C034 C032 177.6(14) . . . . ?
Mo0B N01P C02G C027 175.3(12) . . . . ?
Mo0B N01P C02G N02H 4(3) . . . . ?
Mo0C N029 C03J N03C 2(3) . . . . ?
Mo0C N029 C03J C03G -178.6(15) . . . . ?
Mo0D N02M C03Z N031 7(3) . . . . ?
Mo0D N02M C03Z C03L -172.0(17) . . . . ?
Mo0E N02J C03F C03V -169.3(17) . . . . ?
Mo0E N02J C03F N17 28(5) . . . . ?
Mo0F N01H N029 Mo0C -1.1(16) . . . . ?
Mo0F N01H N029 C03J -175.9(13) . . . . ?
Mo0F N01H C039 C03G 177.8(16) . . . . ?
Mo0G N01T N02M Mo0D -0.2(15) . . . . ?
Mo0G N01T N02M C03Z -177.5(13) . . . . ?
Mo0G N01T C03M C03L 173.7(15) . . . . ?
N01C N01O C034 C032 5(2) . . . . ?
N01C C02Y C032 C034 2(2) . . . . ?
N01H N029 C03J N03C 176.2(19) . . . . ?
N01H N029 C03J C03G -5(2) . . . . ?
N01H C039 C03G C03J 0(3) . . . . ?
N01I N01V C02I C02Z -2(2) . . . . ?
N01I N01V C02I N13 -166(2) . . . . ?
N01L N01P C02G C027 -2.4(18) . . . . ?
N01L N01P C02G N02H -173.5(15) . . . . ?
N01O N01C C02Y C032 1(2) . . . . ?
N01O N01C C02Y N036 178.3(16) . . . . ?
N01P N01L C02B C027 9.8(19) . . . . ?
N01T N02M C03Z N031 -176.8(18) . . . . ?
N01T N02M C03Z C03L 4(3) . . . . ?
N01U N025 C02X N02L -177.4(15) . . . . ?
N01U N025 C02X C035 -0.4(19) . . . . ?
N01V N01I C03D C02Z -3(3) . . . . ?
N01V N01I C03D N11 176(3) . . . . ?
N01V C02I C02Z C03D 0(3) . . . . ?
N01Y N023 C02A C02F -1.6(17) . . . . ?
N023 N01Y C02K N01Z 176.7(14) . . . . ?
N023 N01Y C02K C02F 3.6(18) . . . . ?
N023 C02A C02F C02K 3.6(18) . . . . ?
N024 N02J C03F C03V 1(3) . . . . ?
N024 N02J C03F N17 -162(4) . . . . ?
N024 C02T C03V C03F -3(3) . . . . ?
N025 N01U C03E C035 -1(2) . . . . ?
N025 C02X C035 C03E 0(2) . . . . ?
N029 N01H C039 C03G -3(3) . . . . ?
C02A C02F C02K N01Y -4.4(19) . . . . ?
C02A C02F C02K N01Z -176.9(17) . . . . ?
C02B N01L N01P Mo0B 177.5(11) . . . . ?
C02B N01L N01P C02G -4.4(17) . . . . ?
C02B C027 C02G N01P 8(2) . . . . ?
C02B C027 C02G N02H 177.9(18) . . . . ?
C02G C027 C02B N01L -11(2) . . . . ?
C02I C02Z C03D N01I 2(3) . . . . ?
C02I C02Z C03D N11 -177(3) . . . . ?
N02J N024 C02T C03V 3(2) . . . . ?
N02J N024 C02T N1 176(2) . . . . ?
N02J C03F C03V C02T 1(3) . . . . ?
C02K N01Y N023 Mo02 -175.4(10) . . . . ?
C02K N01Y N023 C02A -1.2(16) . . . . ?
N02L C02X C035 C03E 176.7(19) . . . . ?
N02M N01T C03M C03L 1(3) . . . . ?
C02T N024 N02J Mo0E 169.6(12) . . . . ?
C02T N024 N02J C03F -2(2) . . . . ?
C02X C035 C03E N01U 0(2) . . . . ?
C02Y N01C N01O Mo0A -178.2(11) . . . . ?
C02Y N01C N01O C034 -3.5(18) . . . . ?
C02Y C032 C034 N01O -4(2) . . . . ?
N036 C02Y C032 C034 -175.5(18) . . . . ?
C039 N01H N029 Mo0C 179.5(15) . . . . ?
C039 N01H N029 C03J 5(2) . . . . ?
C039 C03G C03J N029 3(3) . . . . ?
C039 C03G C03J N03C -178(2) . . . . ?
C03D N01I N01V Mo01 -175.5(13) . . . . ?
C03D N01I N01V C02I 2.6(19) . . . . ?
C03E N01U N025 Mo09 179.5(13) . . . . ?
C03E N01U N025 C02X 0.6(19) . . . . ?
C03M N01T N02M Mo0D 174.0(15) . . . . ?
C03M N01T N02M C03Z -3(2) . . . . ?
C03M C03L C03Z N02M -4(3) . . . . ?
C03M C03L C03Z N031 178(2) . . . . ?
C03Z C03L C03M N01T 1(3) . . . . ?
N1 C02T C03V C03F -175(3) . . . . ?
N17 C03F C03V C02T 164(3) . . . . ?
Na3 O2 Na21 O00K 34(3) . . . . ?
Na3 O2 Na21 O00N -122(2) . . . . ?
Na3 O2 Na21 O00R -62(3) . . . . ?
Na3 O2 Na21 O00W -17(6) . . . . ?
Na3 O2 Na21 O011 166(2) . . . . ?
Na3 O2 Na21 O017 93(3) . . . . ?
N13 C02I C02Z C03D 164(2) . . . . ?

loop_
_twin_individual_id
_twin_individual_mass_fraction_refined
1 0.549(17)
2 0.451(17)

loop_
_smtbx_masks_void_nr
_smtbx_masks_void_average_x
_smtbx_masks_void_average_y
_smtbx_masks_void_average_z
_smtbx_masks_void_volume
_smtbx_masks_void_count_electrons
_smtbx_masks_void_content
1 0.000 0.500 -0.567 4507.5 1052.5 '104 H2O'
2 0.500 0.000 -0.436 4507.5 1056.4 '104 H2O'
